data_9012645
loop_
_publ_author_name
'Rastsvetaeva, R. K.'
'Khomyakov, A. P.'

_publ_section_title
;
 Modular structure of a sodium-rich analogue of eudialyte with
 the doubled c-parameter and the R3 symmetry
;
_journal_name_full 'Crystallography Reports'
_journal_page_first 752
_journal_page_last 757
_journal_paper_doi 10.1134/1.1405861
_journal_volume 46
_journal_year 2001
_chemical_compound_source 'Eveslogchorr mountain'
_chemical_formula_sum
;Ca12 Ce0.102 Cl2.68 F0.68 Fe2.19 H11.56 K1.452 Mn0.81 Na34.53 O151.54 Si51.2
 Sr0.735 Ti0.52 Zr6
;
_chemical_name_mineral Labyrinthite
_space_group_IT_number 146
_symmetry_space_group_name_Hall 'R 3'
_symmetry_space_group_name_H-M 'R 3 :H'
_cell_angle_alpha 90
_cell_angle_beta 90
_cell_angle_gamma 120
_cell_formula_units_Z 3
_cell_length_a 14.239
_cell_length_b 14.239
_cell_length_c 60.733
_cell_volume 10663.858
_database_code_amcsd 0012372
_exptl_crystal_density_diffrn 2.864
_cod_original_sg_symbol_H-M 'R 3'
_cod_original_formula_sum
;Zr6 Ca12 Si51.2 O151.54 Ti.52 Fe2.19 Mn.81 Na34.53 Cl2.68 F.68 K1.452 Ce.102
 Sr.735 H11.56
;
_cod_database_code 9012645

loop_
_space_group_symop_operation_xyz
x,y,z
2/3+x,1/3+y,1/3+z
1/3+x,2/3+y,2/3+z
-y,x-y,z
2/3-y,1/3+x-y,1/3+z
1/3-y,2/3+x-y,2/3+z
-x+y,-x,z
2/3-x+y,1/3-x,1/3+z
1/3-x+y,2/3-x,2/3+z

loop_
_atom_site_label
_atom_site_fract_x
_atom_site_fract_y
_atom_site_fract_z
_atom_site_occupancy
_atom_site_U_iso_or_equiv
_atom_site_type_symbol
_atom_site_attached_hydrogens
Zr1 0.16590 0.33210 0.08290 1.00000 0.01710 Zr 0
Zr2 -0.00120 0.49920 0.24810 1.00000 0.01634 Zr 0
Ca1 0.07270 0.66780 0.16580 1.00000 0.01368 Ca 0
Ca1* 0.59450 0.66790 0.16580 1.00000 0.01254 Ca 0
Ca2 -0.00040 0.26200 -0.00090 1.00000 0.01127 Ca 0
Ca2* 0.26150 0.26200 -0.00080 1.00000 0.01216 Ca 0
Si1 0.32480 0.05510 0.11820 1.00000 0.01634 Si 0
Si1* 0.32630 0.26850 0.11780 1.00000 0.01456 Si 0
Si2 0.24960 0.12530 0.29480 1.00000 0.01431 Si 0
Si3 0.06410 0.34190 0.28410 1.00000 0.01267 Si 0
Si3* 0.27660 0.34010 0.28390 1.00000 0.02482 Si 0
Si4 0.59790 0.40370 0.29100 1.00000 0.01216 Si 0
Si5 0.07100 0.14280 0.04080 1.00000 0.01241 Si 0
Si6 0.40440 0.59620 0.20680 1.00000 0.01178 Si 0
Si7 0.54180 0.45890 0.12810 1.00000 0.02305 Si 0
Si8 0.26250 0.52610 0.12520 1.00000 0.01393 Si 0
Si9 0.00540 0.60880 0.04860 1.00000 0.01456 Si 0
Si9* 0.00700 0.39700 0.04840 1.00000 0.01583 Si 0
Si10 0.12430 0.24850 0.20380 1.00000 0.02039 Si 0
Si11 0.41730 0.20910 0.03690 1.00000 0.01494 Si 0
Si12 0.33980 0.06360 0.21410 1.00000 0.01570 Si 0
Si12* 0.33840 0.27360 0.21450 1.00000 0.01355 Si 0
Si13 0.00000 0.00000 0.19380 1.00000 0.02660 Si 0
Si14 0.00000 0.00000 0.28880 1.00000 0.01773 Si 0
Si15 0.66667 0.33333 0.04410 1.00000 0.02026 Si 0
Si16 0.66667 0.33333 0.13460 0.20000 0.08612 Si 0
O1 0.35510 0.17660 0.10890 1.00000 0.02660 O 0
O2 0.30830 0.15210 0.31820 1.00000 0.02280 O 0
O3 0.51570 0.03260 0.15180 1.00000 0.01520 O 0
O4 0.38560 0.28080 0.05340 1.00000 0.01013 O 0
O4* 0.38750 0.10630 0.05340 1.00000 0.04053 O 0
O5 0.07290 0.36910 0.30890 1.00000 0.02153 O 0
O5* 0.29170 0.36880 0.30920 1.00000 0.01013 O 0
O6 0.03000 0.25850 0.10380 1.00000 0.02786 O 0
O6* 0.22570 0.25420 0.10390 1.00000 0.03166 O 0
O7 0.31110 0.15490 0.22310 1.00000 0.02786 O 0
O8 0.10080 0.40320 0.06320 1.00000 0.02533 O 0
O8* 0.30280 0.40700 0.06360 1.00000 0.02533 O 0
O9 0.05660 0.11750 0.20510 1.00000 0.05066 O 0
O10 0.56870 0.14070 0.26640 1.00000 0.02660 O 0
O11 0.23440 0.47310 0.10130 1.00000 0.03293 O 0
O12 0.29860 0.25150 0.14380 1.00000 0.00760 O 0
O12* 0.30070 0.04670 0.14370 1.00000 0.02280 O 0
O13 0.55230 0.44930 0.31030 1.00000 0.01520 O 0
O14 0.27150 0.54390 0.20540 1.00000 0.02406 O 0
O15 0.03530 0.62680 0.02240 1.00000 0.01773 O 0
O15* 0.03510 0.40370 0.02290 1.00000 0.02786 O 0
O16 0.36660 0.28710 0.18830 1.00000 0.01520 O 0
O16* 0.36340 0.07650 0.18840 1.00000 0.03040 O 0
O17 0.12320 0.06060 0.03950 1.00000 0.01520 O 0
O18 0.54230 0.26920 0.29350 1.00000 0.02406 O 0
O19 0.05720 0.29370 0.21890 1.00000 0.02786 O 0
O19* 0.23320 0.28710 0.21880 1.00000 0.01013 O 0
O20 0.50670 0.01900 0.05640 1.00000 0.02026 O 0
O21 0.39650 0.60610 0.12730 1.00000 0.01900 O 0
O22 0.09240 0.18750 0.06540 1.00000 0.02026 O 0
O23 0.06840 0.63410 0.26830 1.00000 0.02026 O 0
O23* 0.56770 0.63240 0.26820 1.00000 0.01646 O 0
O24 0.15580 0.31780 0.27390 1.00000 0.02153 O 0
O25 0.43810 0.36400 0.22880 1.00000 0.03673 O 0
O25* 0.43580 0.07120 0.22870 1.00000 0.02913 O 0
O26 0.54680 0.27150 0.03330 1.00000 0.04939 O 0
O27 0.11350 0.23000 0.02180 1.00000 0.02533 O 0
O28 0.22010 0.44110 0.14450 1.00000 0.01900 O 0
O29 0.10310 0.55110 0.18740 1.00000 0.02913 O 0
O30 0.27920 0.22780 0.27880 1.00000 0.01013 O 0
O30* 0.27660 0.04980 0.27880 1.00000 0.04813 O 0
O31 0.60370 0.21180 0.12530 1.00000 0.04559 O 0
O32 0.43540 0.38490 0.11270 1.00000 0.03293 O 0
O32* 0.61220 0.56840 0.11260 1.00000 0.06586 O 0
O33 0.11990 0.05760 0.29960 1.00000 0.05066 O 0
O34 0.15040 0.30310 0.18040 1.00000 0.02913 O 0
O35 0.43030 0.57320 0.23130 1.00000 0.02786 O 0
O36 0.36010 0.17650 0.01440 1.00000 0.01900 O 0
O-H1 0.00000 0.00000 0.26310 1.00000 0.02660 O 1
O-H2 0.66667 0.33333 0.07110 1.00000 0.03420 O 1
O-H4 0.55600 0.28100 0.16390 0.50000 0.05953 O 1
O-H5 0.66667 0.33333 0.15900 0.20000 0.09879 O 1
O-H7 0.00000 0.00000 0.16810 1.00000 0.06586 O 1
Wat1 0.33333 0.66667 0.26280 1.00000 0.09119 O 2
Wat3 0.33333 0.66667 0.07600 0.66000 0.11399 O 2
Wat4 0.66667 0.33333 0.20900 0.32000 0.05066 O 2
Wat5 0.00000 0.00000 0.11980 0.86000 0.03926 O 2
Ti 0.66667 0.33333 0.14210 0.52000 0.04179 Ti 0
Fe 0.32530 0.16130 0.16630 0.73000 0.02926 Fe 0
Mn 0.38390 0.19180 0.16440 0.27000 0.02533 Mn 0
Na1 0.09710 0.54790 0.30330 1.00000 0.03166 Na 0
Na2 0.22050 0.11100 0.07600 1.00000 0.03040 Na 0
Na3 0.21430 0.43000 0.02810 1.00000 0.03293 Na 0
Na4a 0.43910 0.56040 0.08890 0.35000 0.03546 Na 0
Na4b 0.16870 0.58590 0.08170 0.65000 0.07726 Na 0
Na5 0.56590 0.43520 0.19030 1.00000 0.03166 Na 0
Na6 0.22020 0.44130 0.24250 1.00000 0.03673 Na 0
Na7 0.49110 0.24510 0.24970 1.00000 0.04939 Na 0
Na8a 0.09600 0.16600 0.24860 0.29000 0.09879 Na 0
Na8b 0.15600 0.12700 0.24700 0.49000 0.08992 Na 0
Na8b* 0.15400 0.03500 0.24490 0.22000 0.08739 Na 0
Na9a 0.50320 0.25630 0.08610 0.80000 0.06586 Na 0
Na9b 0.52100 0.33100 0.08310 0.20000 0.06206 Na 0
Na10a 0.09260 0.18350 0.14390 0.63000 0.03040 Na 0
Na10b 0.10540 0.21430 0.14050 0.37000 0.04179 Na 0
Na11 -0.00700 0.49400 0.00250 0.41000 0.03420 Na 0
Na12 0.56040 0.43900 0.00180 0.57000 0.02660 Na 0
Na13 0.11470 0.55850 -0.00310 0.53000 0.02533 Na 0
Cl1 0.33333 0.66667 0.31180 1.00000 0.04686 Cl 0
Cl3a 0.33333 0.66667 0.02000 0.90000 0.04433 Cl 0
Cl3b 0.33333 0.66667 0.04600 0.10000 0.03800 Cl 0
Cl 0.66667 0.33333 0.21640 0.68000 0.02786 Cl 0
F 0.66667 0.33333 0.21640 0.68000 0.02786 F 0
K1 0.56590 0.43520 0.19030 0.21100 0.03166 K 0
K2 0.09260 0.18350 0.14390 0.27300 0.03040 K 0
Ce1 0.56040 0.43900 0.00180 0.01700 0.02660 Ce 0
Ce2 0.11470 0.55850 -0.00310 0.01700 0.02533 Ce 0
Sr1 0.26150 0.26200 -0.00080 0.05000 0.01216 Sr 0
Sr2 0.43910 0.56040 0.08890 0.08900 0.03546 Sr 0
Sr3 0.10540 0.21430 0.14050 0.06700 0.04179 Sr 0
Sr4 0.56040 0.43900 0.00180 0.01700 0.02660 Sr 0
Sr5 0.11470 0.55850 -0.00310 0.02200 0.02533 Sr 0

loop_
_cod_changelog_entry_id
_cod_changelog_entry_author
_cod_changelog_entry_date
_cod_changelog_entry_text
1
;cod-tools version 3.8.0
Id: cif_guess_AMCSD_atom_types 9581 2023-05-17 12:35:41Z saulius
;
2023-05-21T08:54:23+03:00
;Derived atom types and hydrogen counts
from atom names that follow the AMCSD naming convention
(Wat == water, O-H == hydroxyl).
;

loop_
_cod_related_entry_id
_cod_related_entry_database
_cod_related_entry_code
1 AMCSD 0012372
